data_4079989
loop_
_publ_author_name
'\<St\<epni\<cka, Petr'
'\<Skoch, Karel'
'C\'isa\<rov\'a, Ivana'

_publ_section_title
;
 Synthesis, Molecular Structure, and Catalytic Evaluation of
 Centrostereogenic Ferrocenophane Phosphines
;
_journal_issue 2
_journal_name_full Organometallics
_journal_page_first 623
_journal_paper_doi 10.1021/om3011245
_journal_volume 32
_journal_year 2013
_chemical_absolute_configuration rmad
_chemical_formula_moiety 'C34 H35 Cl Fe N P Pd, 2 (C H Cl3)'
_chemical_formula_sum 'C36 H37 Cl7 Fe N P Pd'
_chemical_formula_weight 925.04
_chemical_name_systematic
; 
 ? 
;
_space_group_IT_number 19
_symmetry_cell_setting orthorhombic
_symmetry_space_group_name_Hall 'P 2ac 2ab'
_symmetry_space_group_name_H-M 'P 21 21 21'
_atom_sites_solution_hydrogens geom
_atom_sites_solution_primary direct
_atom_sites_solution_secondary difmap
_audit_creation_method SHELXL-97
_cell_angle_alpha 90.00
_cell_angle_beta 90.00
_cell_angle_gamma 90.00
_cell_formula_units_Z 4
_cell_length_a 10.8345(3)
_cell_length_b 18.1754(4)
_cell_length_c 19.7106(4)
_cell_measurement_reflns_used 9957
_cell_measurement_temperature 150(2)
_cell_measurement_theta_max 27.48
_cell_measurement_theta_min 2.42
_cell_volume 3881.44(16)
_computing_cell_refinement 'Bruker SAINT'
_computing_data_collection 'Bruker APEX2'
_computing_data_reduction 'Bruker SAINT'
_computing_molecular_graphics 'PLATON (Spek, 2009)'
_computing_publication_material 'PLATON (Spek, 2009)'
_computing_structure_refinement 'SHELXL-97 (Sheldrick, 2008)'
_computing_structure_solution 'SHELXS-97 (Sheldrick, 2008)'
_diffrn_ambient_temperature 150(2)
_diffrn_measured_fraction_theta_full 1.000
_diffrn_measured_fraction_theta_max 1.000
_diffrn_measurement_device_type 'Bruker APEX-II CCD'
_diffrn_measurement_method '\f and \w scans'
_diffrn_radiation_monochromator graphite
_diffrn_radiation_source 'fine-focus sealed tube'
_diffrn_radiation_type MoK\a
_diffrn_radiation_wavelength 0.71073
_diffrn_reflns_av_R_equivalents 0.0267
_diffrn_reflns_av_sigmaI/netI 0.0337
_diffrn_reflns_limit_h_max 13
_diffrn_reflns_limit_h_min -14
_diffrn_reflns_limit_k_max 23
_diffrn_reflns_limit_k_min -15
_diffrn_reflns_limit_l_max 20
_diffrn_reflns_limit_l_min -25
_diffrn_reflns_number 28649
_diffrn_reflns_theta_full 27.49
_diffrn_reflns_theta_max 27.49
_diffrn_reflns_theta_min 1.52
_exptl_absorpt_coefficient_mu 1.387
_exptl_absorpt_correction_T_max 0.832
_exptl_absorpt_correction_T_min 0.594
_exptl_absorpt_correction_type multi-scan
_exptl_absorpt_process_details SADABS
_exptl_crystal_colour orange
_exptl_crystal_density_diffrn 1.581
_exptl_crystal_density_method 'not measured'
_exptl_crystal_description plate
_exptl_crystal_F_000 1864
_exptl_crystal_size_max 0.42
_exptl_crystal_size_mid 0.21
_exptl_crystal_size_min 0.14
_refine_diff_density_max 0.636
_refine_diff_density_min -0.597
_refine_diff_density_rms 0.062
_refine_ls_abs_structure_details 'Flack H D (1983), Acta Cryst. A39, 876-881'
_refine_ls_abs_structure_Flack -0.001(13)
_refine_ls_extinction_method none
_refine_ls_goodness_of_fit_ref 1.018
_refine_ls_hydrogen_treatment constr
_refine_ls_matrix_type full
_refine_ls_number_parameters 426
_refine_ls_number_reflns 8915
_refine_ls_number_restraints 0
_refine_ls_restrained_S_all 1.018
_refine_ls_R_factor_all 0.0331
_refine_ls_R_factor_gt 0.0269
_refine_ls_shift/su_max 0.003
_refine_ls_shift/su_mean 0.000
_refine_ls_structure_factor_coef Fsqd
_refine_ls_weighting_details 'calc w=1/[\s^2^(Fo^2^)+(0.0223P)^2^+1.7404P] where P=(Fo^2^+2Fc^2^)/3'
_refine_ls_weighting_scheme calc
_refine_ls_wR_factor_gt 0.0529
_refine_ls_wR_factor_ref 0.0551
_reflns_number_gt 8110
_reflns_number_total 8915
_reflns_threshold_expression >2sigma(I)
_cod_data_source_file om3011245_si_002.cif
_cod_data_source_block ks56
_cod_depositor_comments
;
The following automatic conversions were performed:
'_atom_site_symetry_multiplicity' tag replaced with
'_atom_site_symmetry_multiplicity'.

Automatic conversion script
Id: cif_correct_tags 1440 2010-10-19 06:21:57Z saulius 
;
_cod_original_sg_symbol_H-M P212121
_cod_database_code 4079989

loop_
_symmetry_equiv_pos_as_xyz
'x, y, z'
'x+1/2, -y+1/2, -z'
'-x, y+1/2, -z+1/2'
'-x+1/2, -y, z+1/2'

loop_
_atom_site_label
_atom_site_type_symbol
_atom_site_fract_x
_atom_site_fract_y
_atom_site_fract_z
_atom_site_U_iso_or_equiv
_atom_site_adp_type
_atom_site_occupancy
_atom_site_symmetry_multiplicity
_atom_site_calc_flag
_atom_site_refinement_flags
Pd Pd 0.628600(17) 0.931487(9) 0.778972(10) 0.01649(4) Uani 1 1 d .
Fe Fe 0.35606(4) 1.188137(19) 0.939058(18) 0.02109(8) Uani 1 1 d .
Cl Cl 0.66651(6) 1.04583(3) 0.72051(4) 0.02688(14) Uani 1 1 d .
P P 0.44105(6) 0.97360(3) 0.81042(3) 0.01557(13) Uani 1 1 d .
N N 0.8137(2) 0.89371(11) 0.76374(12) 0.0237(5) Uani 1 1 d .
C1 C 0.3457(2) 1.10300(13) 0.87376(12) 0.0166(5) Uani 1 1 d .
C2 C 0.2837(2) 1.08480(14) 0.93566(13) 0.0216(6) Uani 1 1 d .
H2 H 0.3032 1.0448 0.9648 0.026 Uiso 1 1 calc R
C3 C 0.1875(3) 1.13722(15) 0.94599(14) 0.0244(6) Uani 1 1 d .
H3 H 0.1322 1.1383 0.9834 0.029 Uiso 1 1 calc R
C4 C 0.1884(3) 1.18713(15) 0.89124(14) 0.0246(6) Uani 1 1 d .
H4 H 0.1340 1.2276 0.8852 0.030 Uiso 1 1 calc R
C5 C 0.2853(2) 1.16603(13) 0.84658(13) 0.0200(5) Uani 1 1 d .
H5 H 0.3062 1.1901 0.8054 0.024 Uiso 1 1 calc R
C6 C 0.5410(3) 1.19654(15) 0.94648(15) 0.0301(7) Uani 1 1 d .
C7 C 0.4885(3) 1.18527(18) 1.01169(15) 0.0344(7) Uani 1 1 d .
H7 H 0.5068 1.1455 1.0413 0.041 Uiso 1 1 calc R
C8 C 0.4042(3) 1.24328(18) 1.02551(17) 0.0428(9) Uani 1 1 d .
H8 H 0.3555 1.2484 1.0653 0.051 Uiso 1 1 calc R
C9 C 0.4057(3) 1.29197(17) 0.96967(18) 0.0410(8) Uani 1 1 d .
H9 H 0.3591 1.3360 0.9654 0.049 Uiso 1 1 calc R
C10 C 0.4896(3) 1.26319(16) 0.92088(18) 0.0360(8) Uani 1 1 d .
H10 H 0.5083 1.2848 0.8782 0.043 Uiso 1 1 calc R
C11 C 0.4606(2) 1.06853(14) 0.84502(12) 0.0184(5) Uani 1 1 d .
H11 H 0.4866 1.1002 0.8061 0.022 Uiso 1 1 calc R
C12 C 0.5698(2) 1.06806(15) 0.89573(14) 0.0247(6) Uani 1 1 d .
H12A H 0.5412 1.0473 0.9394 0.030 Uiso 1 1 calc R
H12B H 0.6354 1.0354 0.8780 0.030 Uiso 1 1 calc R
C13 C 0.6252(3) 1.14510(15) 0.90860(16) 0.0325(7) Uani 1 1 d .
H13A H 0.7027 1.1395 0.9347 0.039 Uiso 1 1 calc R
H13B H 0.6464 1.1676 0.8644 0.039 Uiso 1 1 calc R
C14 C 0.3594(3) 0.92479(13) 0.87720(12) 0.0204(5) Uani 1 1 d .
C15 C 0.4262(3) 0.89971(15) 0.93305(14) 0.0277(6) Uani 1 1 d .
H15 H 0.5132 0.9061 0.9343 0.033 Uiso 1 1 calc R
C16 C 0.3669(4) 0.86548(16) 0.98685(14) 0.0380(7) Uani 1 1 d .
H16 H 0.4133 0.8488 1.0247 0.046 Uiso 1 1 calc R
C17 C 0.2406(3) 0.85553(18) 0.98555(16) 0.0419(9) Uani 1 1 d .
H17 H 0.2000 0.8324 1.0226 0.050 Uiso 1 1 calc R
C18 C 0.1737(3) 0.87928(17) 0.93043(16) 0.0377(8) Uani 1 1 d .
H18 H 0.0869 0.8719 0.9294 0.045 Uiso 1 1 calc R
C19 C 0.2315(3) 0.91381(15) 0.87639(14) 0.0273(6) Uani 1 1 d .
H19 H 0.1841 0.9301 0.8387 0.033 Uiso 1 1 calc R
C20 C 0.3347(2) 0.97963(13) 0.73867(12) 0.0173(5) Uani 1 1 d .
C21 C 0.2289(2) 1.02324(14) 0.73738(13) 0.0206(6) Uani 1 1 d .
H21 H 0.2073 1.0515 0.7761 0.025 Uiso 1 1 calc R
C22 C 0.1550(2) 1.02572(14) 0.67998(14) 0.0245(6) Uani 1 1 d .
H22 H 0.0836 1.0561 0.6794 0.029 Uiso 1 1 calc R
C23 C 0.1849(3) 0.98431(18) 0.62394(15) 0.0356(7) Uani 1 1 d .
H23 H 0.1341 0.9860 0.5847 0.043 Uiso 1 1 calc R
C24 C 0.2886(3) 0.9404(2) 0.62474(16) 0.0503(10) Uani 1 1 d .
H24 H 0.3085 0.9110 0.5864 0.060 Uiso 1 1 calc R
C25 C 0.3637(3) 0.93918(17) 0.68129(13) 0.0336(7) Uani 1 1 d .
H25 H 0.4365 0.9101 0.6809 0.040 Uiso 1 1 calc R
C26 C 0.6055(2) 0.82738(13) 0.80924(12) 0.0189(5) Uani 1 1 d .
C27 C 0.7171(2) 0.79030(14) 0.82107(13) 0.0201(6) Uani 1 1 d .
C28 C 0.7193(3) 0.71591(15) 0.83581(13) 0.0233(6) Uani 1 1 d .
H28 H 0.7957 0.6918 0.8441 0.028 Uiso 1 1 calc R
C29 C 0.6094(3) 0.67640(14) 0.83848(13) 0.0259(6) Uani 1 1 d .
H29 H 0.6104 0.6255 0.8492 0.031 Uiso 1 1 calc R
C30 C 0.4996(3) 0.71123(15) 0.82550(14) 0.0257(6) Uani 1 1 d .
H30 H 0.4247 0.6841 0.8266 0.031 Uiso 1 1 calc R
C31 C 0.4972(3) 0.78626(14) 0.81071(14) 0.0229(6) Uani 1 1 d .
H31 H 0.4206 0.8096 0.8015 0.028 Uiso 1 1 calc R
C32 C 0.8325(2) 0.83565(15) 0.81565(15) 0.0264(6) Uani 1 1 d .
H32A H 0.8516 0.8585 0.8600 0.032 Uiso 1 1 calc R
H32B H 0.9029 0.8039 0.8026 0.032 Uiso 1 1 calc R
C33 C 0.9092(3) 0.95122(16) 0.7720(2) 0.0415(8) Uani 1 1 d .
H33A H 0.9911 0.9294 0.7656 0.062 Uiso 1 1 calc R
H33B H 0.9034 0.9723 0.8177 0.062 Uiso 1 1 calc R
H33C H 0.8962 0.9900 0.7382 0.062 Uiso 1 1 calc R
C34 C 0.8236(3) 0.86252(16) 0.69452(14) 0.0320(7) Uani 1 1 d .
H34A H 0.8090 0.9014 0.6610 0.048 Uiso 1 1 calc R
H34B H 0.7618 0.8236 0.6888 0.048 Uiso 1 1 calc R
H34C H 0.9063 0.8419 0.6880 0.048 Uiso 1 1 calc R
C80 C 0.8428(3) 0.19727(16) 0.74501(15) 0.0349(7) Uani 1 1 d .
H80 H 0.7695 0.1646 0.7515 0.042 Uiso 1 1 calc R
Cl81 Cl 0.80916(8) 0.28443(4) 0.77934(5) 0.0459(2) Uani 1 1 d .
Cl82 Cl 0.87380(11) 0.20403(6) 0.65809(5) 0.0626(3) Uani 1 1 d .
Cl83 Cl 0.96838(9) 0.15895(5) 0.78804(6) 0.0620(3) Uani 1 1 d .
C90 C 0.3082(4) 0.5615(2) 0.95204(19) 0.0640(12) Uani 1 1 d .
H90 H 0.3429 0.5690 0.9055 0.077 Uiso 1 1 calc R
Cl91 Cl 0.4063(2) 0.50303(8) 0.99668(10) 0.1274(7) Uani 1 1 d .
Cl92 Cl 0.29892(19) 0.64641(6) 0.99212(6) 0.1147(7) Uani 1 1 d .
Cl93 Cl 0.15994(13) 0.52186(7) 0.94418(6) 0.0873(4) Uani 1 1 d .

loop_
_atom_site_aniso_label
_atom_site_aniso_U_11
_atom_site_aniso_U_22
_atom_site_aniso_U_33
_atom_site_aniso_U_23
_atom_site_aniso_U_13
_atom_site_aniso_U_12
Pd 0.01543(8) 0.01295(7) 0.02110(9) -0.00038(7) 0.00143(9) 0.00056(8)
Fe 0.0242(2) 0.02105(18) 0.01798(18) -0.00670(14) -0.00134(17) 0.00197(16)
Cl 0.0308(3) 0.0180(3) 0.0319(3) 0.0054(3) 0.0105(3) 0.0020(2)
P 0.0169(3) 0.0138(3) 0.0160(3) -0.0005(2) 0.0007(3) 0.0002(3)
N 0.0176(11) 0.0189(11) 0.0345(15) 0.0032(9) 0.0039(10) 0.0025(9)
C1 0.0200(14) 0.0162(11) 0.0135(12) -0.0033(9) -0.0023(10) -0.0004(10)
C2 0.0242(14) 0.0222(14) 0.0183(13) -0.0014(10) -0.0004(11) 0.0005(11)
C3 0.0209(14) 0.0316(15) 0.0209(15) -0.0035(11) 0.0035(12) 0.0035(12)
C4 0.0217(14) 0.0280(14) 0.0241(14) -0.0060(11) -0.0036(11) 0.0076(12)
C5 0.0243(14) 0.0204(13) 0.0153(13) -0.0015(10) -0.0024(11) 0.0035(11)
C6 0.0294(16) 0.0272(15) 0.0337(17) -0.0131(12) -0.0066(13) -0.0052(12)
C7 0.0363(18) 0.0401(17) 0.0268(16) -0.0138(13) -0.0144(13) 0.0035(14)
C8 0.044(2) 0.051(2) 0.0333(18) -0.0278(16) -0.0089(15) 0.0040(16)
C9 0.040(2) 0.0285(16) 0.054(2) -0.0216(15) -0.0048(16) -0.0006(14)
C10 0.0386(19) 0.0235(15) 0.046(2) -0.0071(13) -0.0008(15) -0.0086(13)
C11 0.0212(13) 0.0157(11) 0.0184(13) -0.0024(10) 0.0022(10) -0.0026(11)
C12 0.0192(13) 0.0254(13) 0.0297(15) -0.0079(12) -0.0055(11) 0.0041(12)
C13 0.0202(14) 0.0319(15) 0.0454(18) -0.0138(13) -0.0025(15) -0.0064(14)
C14 0.0280(14) 0.0155(11) 0.0177(12) -0.0024(9) 0.0038(11) -0.0002(12)
C15 0.0365(16) 0.0247(14) 0.0217(15) 0.0000(11) 0.0006(13) -0.0001(12)
C16 0.058(2) 0.0359(16) 0.0201(15) 0.0058(11) 0.0007(17) -0.0006(18)
C17 0.055(2) 0.0412(19) 0.0291(18) 0.0058(14) 0.0165(16) -0.0130(17)
C18 0.0369(18) 0.0407(18) 0.0354(19) -0.0004(14) 0.0101(15) -0.0117(14)
C19 0.0279(15) 0.0303(16) 0.0237(15) 0.0017(11) 0.0043(12) -0.0054(12)
C20 0.0199(13) 0.0158(11) 0.0163(13) 0.0013(9) -0.0009(9) -0.0028(10)
C21 0.0199(13) 0.0208(13) 0.0210(15) -0.0024(10) -0.0003(10) -0.0024(10)
C22 0.0204(15) 0.0238(13) 0.0294(15) 0.0021(11) -0.0021(12) -0.0032(11)
C23 0.0337(17) 0.053(2) 0.0201(16) 0.0030(14) -0.0098(13) 0.0018(15)
C24 0.049(2) 0.078(3) 0.0237(17) -0.0208(18) -0.0092(15) 0.019(2)
C25 0.0318(16) 0.0456(17) 0.0234(14) -0.0092(13) -0.0014(14) 0.0141(17)
C26 0.0234(15) 0.0171(11) 0.0163(12) -0.0027(9) 0.0021(10) 0.0014(10)
C27 0.0228(14) 0.0213(13) 0.0163(13) -0.0002(10) 0.0005(11) 0.0016(11)
C28 0.0266(15) 0.0225(13) 0.0209(14) 0.0032(11) 0.0007(12) 0.0072(11)
C29 0.0407(18) 0.0150(12) 0.0221(14) 0.0017(10) 0.0039(13) 0.0006(12)
C30 0.0301(16) 0.0172(13) 0.0297(16) -0.0028(11) 0.0048(12) -0.0048(12)
C31 0.0224(14) 0.0191(12) 0.0273(15) -0.0047(11) -0.0006(12) 0.0002(11)
C32 0.0178(14) 0.0297(14) 0.0315(16) 0.0036(12) -0.0017(12) 0.0033(11)
C33 0.0194(14) 0.0306(15) 0.074(2) 0.0054(17) 0.0004(16) -0.0042(11)
C34 0.0315(16) 0.0320(15) 0.0324(17) 0.0034(12) 0.0134(13) 0.0089(13)
C80 0.0291(17) 0.0376(16) 0.0380(17) -0.0003(13) -0.0097(13) -0.0055(13)
Cl81 0.0406(4) 0.0344(4) 0.0628(5) 0.0000(4) -0.0095(5) 0.0040(3)
Cl82 0.0713(7) 0.0743(6) 0.0422(5) -0.0031(4) -0.0005(5) -0.0323(6)
Cl83 0.0576(6) 0.0506(5) 0.0778(7) -0.0167(5) -0.0370(6) 0.0215(4)
C90 0.106(3) 0.050(2) 0.036(2) -0.0126(18) 0.009(2) -0.020(2)
Cl91 0.1739(19) 0.0695(8) 0.1388(14) -0.0203(9) -0.0345(13) 0.0298(10)
Cl92 0.232(2) 0.0479(6) 0.0636(8) -0.0139(5) -0.0636(10) 0.0129(9)
Cl93 0.1089(11) 0.0892(8) 0.0640(7) -0.0089(6) 0.0480(7) -0.0335(8)

loop_
_atom_type_symbol
_atom_type_description
_atom_type_scat_dispersion_real
_atom_type_scat_dispersion_imag
_atom_type_scat_source
C C 0.0033 0.0016 'International Tables Vol C Tables 4.2.6.8 and 6.1.1.4'
H H 0.0000 0.0000 'International Tables Vol C Tables 4.2.6.8 and 6.1.1.4'
N N 0.0061 0.0033 'International Tables Vol C Tables 4.2.6.8 and 6.1.1.4'
P P 0.1023 0.0942 'International Tables Vol C Tables 4.2.6.8 and 6.1.1.4'
Cl Cl 0.1484 0.1585 'International Tables Vol C Tables 4.2.6.8 and 6.1.1.4'
Fe Fe 0.3463 0.8444 'International Tables Vol C Tables 4.2.6.8 and 6.1.1.4'
Pd Pd -0.9988 1.0072 'International Tables Vol C Tables 4.2.6.8 and 6.1.1.4'

loop_
_geom_angle_atom_site_label_1
_geom_angle_atom_site_label_2
_geom_angle_atom_site_label_3
_geom_angle
C26 Pd N 81.69(9)
C26 Pd P 97.26(7)
N Pd P 171.94(7)
C26 Pd Cl 168.32(7)
N Pd Cl 92.85(6)
P Pd Cl 89.56(2)
C6 Fe C1 99.19(11)
C6 Fe C5 117.31(12)
C1 Fe C5 41.36(9)
C6 Fe C10 41.38(12)
C1 Fe C10 116.41(12)
C5 Fe C10 104.27(13)
C6 Fe C7 41.13(12)
C1 Fe C7 118.05(11)
C5 Fe C7 154.37(12)
C10 Fe C7 68.64(14)
C6 Fe C2 117.08(11)
C1 Fe C2 41.38(10)
C5 Fe C2 68.92(11)
C10 Fe C2 153.20(12)
C7 Fe C2 105.79(12)
C6 Fe C8 69.42(13)
C1 Fe C8 157.30(12)
C5 Fe C8 161.33(12)
C10 Fe C8 68.54(14)
C7 Fe C8 40.86(12)
C2 Fe C8 125.30(13)
C6 Fe C4 156.47(12)
C1 Fe C4 69.51(10)
C5 Fe C4 40.96(10)
C10 Fe C4 124.05(13)
C7 Fe C4 162.39(12)
C2 Fe C4 68.58(11)
C8 Fe C4 127.93(13)
C6 Fe C3 156.14(12)
C1 Fe C3 69.33(11)
C5 Fe C3 68.41(11)
C10 Fe C3 162.47(12)
C7 Fe C3 124.85(13)
C2 Fe C3 40.85(10)
C8 Fe C3 113.12(13)
C4 Fe C3 40.24(11)
C6 Fe C9 69.42(12)
C1 Fe C9 155.20(12)
C5 Fe C9 123.23(13)
C10 Fe C9 40.88(13)
C7 Fe C9 68.33(13)
C2 Fe C9 163.41(13)
C8 Fe C9 40.33(14)
C4 Fe C9 112.09(12)
C3 Fe C9 128.91(12)
C14 P C20 106.45(12)
C14 P C11 103.99(11)
C20 P C11 107.37(11)
C14 P Pd 118.11(9)
C20 P Pd 112.03(8)
C11 P Pd 108.15(8)
C33 N C34 108.8(2)
C33 N C32 109.3(2)
C34 N C32 110.7(2)
C33 N Pd 114.38(16)
C34 N Pd 108.62(18)
C32 N Pd 105.08(16)
C5 C1 C2 106.9(2)
C5 C1 C11 125.0(2)
C2 C1 C11 127.8(2)
C5 C1 Fe 69.40(14)
C2 C1 Fe 70.08(14)
C11 C1 Fe 120.97(17)
C3 C2 C1 108.1(2)
C3 C2 Fe 70.17(15)
C1 C2 Fe 68.54(14)
C3 C2 H2 126.0
C1 C2 H2 126.0
Fe C2 H2 126.9
C4 C3 C2 108.4(2)
C4 C3 Fe 69.66(16)
C2 C3 Fe 68.98(15)
C4 C3 H3 125.8
C2 C3 H3 125.8
Fe C3 H3 127.1
C3 C4 C5 107.8(2)
C3 C4 Fe 70.10(16)
C5 C4 Fe 68.44(15)
C3 C4 H4 126.1
C5 C4 H4 126.1
Fe C4 H4 126.9
C4 C5 C1 108.9(2)
C4 C5 Fe 70.60(15)
C1 C5 Fe 69.24(14)
C4 C5 H5 125.6
C1 C5 H5 125.6
Fe C5 H5 126.2
C7 C6 C10 106.7(3)
C7 C6 C13 127.0(3)
C10 C6 C13 126.1(3)
C7 C6 Fe 69.95(17)
C10 C6 Fe 69.54(18)
C13 C6 Fe 121.32(19)
C6 C7 C8 108.9(3)
C6 C7 Fe 68.92(16)
C8 C7 Fe 70.20(17)
C6 C7 H7 125.6
C8 C7 H7 125.6
Fe C7 H7 126.9
C9 C8 C7 107.9(3)
C9 C8 Fe 70.16(17)
C7 C8 Fe 68.94(16)
C9 C8 H8 126.0
C7 C8 H8 126.0
Fe C8 H8 126.4
C8 C9 C10 107.7(3)
C8 C9 Fe 69.52(18)
C10 C9 Fe 68.33(16)
C8 C9 H9 126.2
C10 C9 H9 126.2
Fe C9 H9 127.5
C9 C10 C6 108.8(3)
C9 C10 Fe 70.79(18)
C6 C10 Fe 69.08(17)
C9 C10 H10 125.6
C6 C10 H10 125.6
Fe C10 H10 126.1
C1 C11 C12 113.0(2)
C1 C11 P 115.40(17)
C12 C11 P 108.48(17)
C1 C11 H11 106.4
C12 C11 H11 106.4
P C11 H11 106.4
C13 C12 C11 113.4(2)
C13 C12 H12A 108.9
C11 C12 H12A 108.9
C13 C12 H12B 108.9
C11 C12 H12B 108.9
H12A C12 H12B 107.7
C6 C13 C12 114.2(3)
C6 C13 H13A 108.7
C12 C13 H13A 108.7
C6 C13 H13B 108.7
C12 C13 H13B 108.7
H13A C13 H13B 107.6
C15 C14 C19 118.4(2)
C15 C14 P 118.6(2)
C19 C14 P 122.9(2)
C16 C15 C14 120.7(3)
C16 C15 H15 119.7
C14 C15 H15 119.7
C17 C16 C15 120.3(3)
C17 C16 H16 119.9
C15 C16 H16 119.9
C18 C17 C16 119.7(3)
C18 C17 H17 120.1
C16 C17 H17 120.1
C17 C18 C19 120.8(3)
C17 C18 H18 119.6
C19 C18 H18 119.6
C18 C19 C14 120.2(3)
C18 C19 H19 119.9
C14 C19 H19 119.9
C25 C20 C21 118.2(2)
C25 C20 P 117.2(2)
C21 C20 P 124.51(19)
C22 C21 C20 120.5(2)
C22 C21 H21 119.7
C20 C21 H21 119.7
C23 C22 C21 120.1(3)
C23 C22 H22 120.0
C21 C22 H22 120.0
C22 C23 C24 120.0(3)
C22 C23 H23 120.0
C24 C23 H23 120.0
C23 C24 C25 119.9(3)
C23 C24 H24 120.0
C25 C24 H24 120.0
C24 C25 C20 121.2(3)
C24 C25 H25 119.4
C20 C25 H25 119.4
C31 C26 C27 117.7(2)
C31 C26 Pd 128.3(2)
C27 C26 Pd 113.35(18)
C28 C27 C26 121.3(3)
C28 C27 C32 122.5(2)
C26 C27 C32 116.2(2)
C27 C28 C29 119.8(3)
C27 C28 H28 120.1
C29 C28 H28 120.1
C30 C29 C28 119.8(2)
C30 C29 H29 120.1
C28 C29 H29 120.1
C29 C30 C31 120.4(3)
C29 C30 H30 119.8
C31 C30 H30 119.8
C26 C31 C30 120.9(3)
C26 C31 H31 119.5
C30 C31 H31 119.5
N C32 C27 109.0(2)
N C32 H32A 109.9
C27 C32 H32A 109.9
N C32 H32B 109.9
C27 C32 H32B 109.9
H32A C32 H32B 108.3
N C33 H33A 109.5
N C33 H33B 109.5
H33A C33 H33B 109.5
N C33 H33C 109.5
H33A C33 H33C 109.5
H33B C33 H33C 109.5
N C34 H34A 109.5
N C34 H34B 109.5
H34A C34 H34B 109.5
N C34 H34C 109.5
H34A C34 H34C 109.5
H34B C34 H34C 109.5
Cl83 C80 Cl82 110.72(18)
Cl83 C80 Cl81 109.47(16)
Cl82 C80 Cl81 110.66(17)
Cl83 C80 H80 108.6
Cl82 C80 H80 108.6
Cl81 C80 H80 108.6
Cl92 C90 Cl91 110.3(2)
Cl92 C90 Cl93 110.4(3)
Cl91 C90 Cl93 110.5(2)
Cl92 C90 H90 108.5
Cl91 C90 H90 108.5
Cl93 C90 H90 108.5

loop_
_geom_bond_atom_site_label_1
_geom_bond_atom_site_label_2
_geom_bond_distance
Pd C26 2.000(2)
Pd N 2.141(2)
Pd P 2.2582(7)
Pd Cl 2.4115(6)
Fe C6 2.014(3)
Fe C1 2.016(2)
Fe C5 2.018(3)
Fe C10 2.020(3)
Fe C7 2.028(3)
Fe C2 2.037(3)
Fe C8 2.045(3)
Fe C4 2.047(3)
Fe C3 2.052(3)
Fe C9 2.053(3)
P C14 1.817(3)
P C20 1.827(2)
P C11 1.867(3)
N C33 1.479(4)
N C34 1.481(4)
N C32 1.484(3)
C1 C5 1.424(3)
C1 C2 1.432(4)
C1 C11 1.504(3)
C2 C3 1.427(4)
C2 H2 0.9500
C3 C4 1.410(4)
C3 H3 0.9500
C4 C5 1.422(4)
C4 H4 0.9500
C5 H5 0.9500
C6 C7 1.420(4)
C6 C10 1.425(4)
C6 C13 1.505(4)
C7 C8 1.422(4)
C7 H7 0.9500
C8 C9 1.412(5)
C8 H8 0.9500
C9 C10 1.423(5)
C9 H9 0.9500
C10 H10 0.9500
C11 C12 1.550(3)
C11 H11 1.0000
C12 C13 1.544(4)
C12 H12A 0.9900
C12 H12B 0.9900
C13 H13A 0.9900
C13 H13B 0.9900
C14 C15 1.394(4)
C14 C19 1.401(4)
C15 C16 1.387(4)
C15 H15 0.9500
C16 C17 1.380(5)
C16 H16 0.9500
C17 C18 1.375(5)
C17 H17 0.9500
C18 C19 1.386(4)
C18 H18 0.9500
C19 H19 0.9500
C20 C25 1.385(3)
C20 C21 1.394(4)
C21 C22 1.387(4)
C21 H21 0.9500
C22 C23 1.375(4)
C22 H22 0.9500
C23 C24 1.379(5)
C23 H23 0.9500
C24 C25 1.380(4)
C24 H24 0.9500
C25 H25 0.9500
C26 C31 1.392(4)
C26 C27 1.403(4)
C27 C28 1.383(4)
C27 C32 1.502(4)
C28 C29 1.391(4)
C28 H28 0.9500
C29 C30 1.371(4)
C29 H29 0.9500
C30 C31 1.395(4)
C30 H30 0.9500
C31 H31 0.9500
C32 H32A 0.9900
C32 H32B 0.9900
C33 H33A 0.9800
C33 H33B 0.9800
C33 H33C 0.9800
C34 H34A 0.9800
C34 H34B 0.9800
C34 H34C 0.9800
C80 Cl83 1.748(3)
C80 Cl82 1.750(3)
C80 Cl81 1.761(3)
C80 H80 1.0000
C90 Cl92 1.737(4)
C90 Cl91 1.741(5)
C90 Cl93 1.767(5)
C90 H90 1.0000
